data_4111446
loop_
_publ_author_name
'Dennis G. H. Hetterscheid'
'Jasper Kaiser'
'Eduard Reijerse'
'Theo P. J. Peters'
'Simone Thewissen'
'Arno N. J. Blok'
'Jan M. M. Smits'
'Ren\'e de Gelder'
'Bas de Bruin'

_publ_contact_author
;
        Dr. B. de Bruin
        Department of Metal-Organic Chemistry
        Institute for Molecules and Materials
        Radboud University Nijmegen
        Toernooiveld 1
        NL-6525 ED  Nijmegen
        The Netherlands
;
_publ_contact_author_email BdeBruin@sci.kun.nl
_publ_contact_author_fax '031 024 3553450'
_publ_contact_author_phone '031 024 3652464'
_publ_section_title
;
 IrII(ethene): Metal or Carbon Radical?
;
_journal_name_full 'Journal of the American Chemical Society'
_journal_page_first 1895
_journal_page_last 1905
_journal_paper_doi 10.1021/ja0439470
_journal_volume 127
_journal_year 2005
_chemical_formula_sum 'C22 H26 F6 Ir N4 P'
_chemical_formula_weight 683.64
_chemical_name_systematic
;
 ?
;
_space_group_IT_number 14
_symmetry_cell_setting monoclinic
_symmetry_space_group_name_Hall '-P 2ybc'
_symmetry_space_group_name_H-M 'P 1 21/c 1'
_atom_sites_solution_hydrogens geom
_atom_sites_solution_primary direct
_atom_sites_solution_secondary difmap
_audit_creation_date 2002-07-12
_audit_creation_method 'SHELXL, adapted and expanded'
_cell_angle_alpha 90.00
_cell_angle_beta 116.392(10)
_cell_angle_gamma 90.00
_cell_formula_units_Z 4
_cell_length_a 13.9423(10)
_cell_length_b 13.2295(14)
_cell_length_c 14.7294(15)
_cell_measurement_reflns_used 25
_cell_measurement_temperature 293(2)
_cell_measurement_theta_max 13.331
_cell_measurement_theta_min 10.267
_cell_volume 2433.7(5)
_computing_data_collection
;
CAD4 EXPRESS (Enraf-Nonius, 1994)
;
_computing_data_reduction
;
local programs (Smits et al., 1988),
profile analysis (Lehman & Larsen, 1974, Grant & Gabe, 1978),
EMPABS (North et al., 1968)
;
_computing_molecular_graphics
;
PLATON (Spek, 2003),
;
_computing_structure_refinement 'SHELXL-97 (Sheldrick, 1997)'
_computing_structure_solution
;
DIRDIF (Beurskens et al., 1996),
PATTY (Beurskens et al., 1987)
;
_diffrn_ambient_temperature 293(2)
_diffrn_measured_fraction_theta_full 1.00
_diffrn_measurement_device 'Nonius CAD4'
_diffrn_measurement_method \w/2\q-scan
_diffrn_radiation_monochromator graphite
_diffrn_radiation_source 'fine-focus sealed tube'
_diffrn_radiation_type MoK\a
_diffrn_radiation_wavelength 0.71073
_diffrn_reflns_av_R_equivalents 0.0261
_diffrn_reflns_av_sigmaI/netI 0.0285
_diffrn_reflns_limit_h_max 0
_diffrn_reflns_limit_h_min -18
_diffrn_reflns_limit_k_max 0
_diffrn_reflns_limit_k_min -17
_diffrn_reflns_limit_l_max 19
_diffrn_reflns_limit_l_min -17
_diffrn_reflns_number 5783
_diffrn_reflns_theta_full 27.49
_diffrn_reflns_theta_max 27.49
_diffrn_reflns_theta_min 2.78
_diffrn_standards_decay_% 4.147
_diffrn_standards_interval_time 6940
_diffrn_standards_number 3
_exptl_absorpt_coefficient_mu 5.616
_exptl_absorpt_correction_T_max 0.232
_exptl_absorpt_correction_T_min 0.067
_exptl_absorpt_correction_type psi-scan
_exptl_absorpt_process_details '(North, Phillips & Mathews, 1968)'
_exptl_crystal_colour red-brown
_exptl_crystal_density_diffrn 1.866
_exptl_crystal_description 'rather regular fragment'
_exptl_crystal_F_000 1328
_exptl_crystal_size_max 0.53
_exptl_crystal_size_mid 0.48
_exptl_crystal_size_min 0.26
_refine_diff_density_max 2.909
_refine_diff_density_min -1.382
_refine_diff_density_rms 0.155
_refine_ls_extinction_method none
_refine_ls_goodness_of_fit_all 1.106
_refine_ls_goodness_of_fit_ref 1.106
_refine_ls_hydrogen_treatment mixed
_refine_ls_matrix_type full
_refine_ls_number_parameters 309
_refine_ls_number_reflns 5560
_refine_ls_number_restraints 0
_refine_ls_restrained_S_all 1.106
_refine_ls_R_factor_all 0.0619
_refine_ls_R_factor_gt 0.0444
_refine_ls_R_factor_obs 0.0444
_refine_ls_shift/esd_max 0.000
_refine_ls_shift/esd_mean 0.000
_refine_ls_shift/su_max 0.000
_refine_ls_shift/su_mean 0.000
_refine_ls_structure_factor_coef Fsqd
_refine_ls_weighting_details
;
w=1/[\s^2^(Fo^2^)+(0.0646P)^2^+3.2862P] where P=(Fo^2^+2Fc^2^)/3
;
_refine_ls_weighting_scheme calc
_refine_ls_wR_factor_all 0.1140
_refine_ls_wR_factor_gt 0.1066
_refine_ls_wR_factor_obs 0.1066
_refine_ls_wR_factor_ref 0.1140
_reflns_number_gt 4362
_reflns_number_observed 4362
_reflns_number_total 5560
_reflns_observed_criterion >2sigma(I)
_reflns_threshold_expression >2sigma(I)
_cod_data_source_file ja0439470si20041116_095112_4.cif
_cod_data_source_block TYUEN5
_cod_original_cell_volume 2433.7(4)
_cod_original_sg_symbol_H-M 'P 21/c'
_cod_database_code 4111446

loop_
_symmetry_equiv_pos_as_xyz
'x, y, z'
'-x, y+1/2, -z+1/2'
'-x, -y, -z'
'x, -y-1/2, z-1/2'

loop_
_atom_site_label
_atom_site_type_symbol
_atom_site_fract_x
_atom_site_fract_y
_atom_site_fract_z
_atom_site_U_iso_or_equiv
_atom_site_adp_type
_atom_site_occupancy
_atom_site_calc_flag
_atom_site_refinement_flags
Ir1 Ir 0.224988(18) 0.227670(18) 0.192503(17) 0.03783(10) Uani 1 d .
N1 N 0.2815(5) 0.3392(5) 0.2990(4) 0.0533(15) Uani 1 d .
N2 N 0.1450(4) 0.1468(4) 0.0598(4) 0.0395(11) Uani 1 d .
N3 N 0.3639(4) 0.2679(4) 0.1642(4) 0.0433(12) Uani 1 d .
N4 N 0.1625(4) 0.3520(4) 0.0881(4) 0.0457(12) Uani 1 d .
C1 C 0.2272(7) 0.1185(6) 0.2944(5) 0.0557(17) Uani 1 d .
H1A H 0.2230 0.0486 0.2731 0.067 Uiso 1 calc R
H1B H 0.2761 0.1295 0.3652 0.067 Uiso 1 calc R
C2 C 0.1284(6) 0.1749(6) 0.2541(6) 0.0576(18) Uani 1 d .
H2A H 0.1174 0.2197 0.3007 0.069 Uiso 1 calc R
H2B H 0.0644 0.1388 0.2087 0.069 Uiso 1 calc R
C11 C 0.1563(6) 0.4365(6) 0.1530(7) 0.063(2) Uani 1 d .
H11A H 0.1611 0.5004 0.1230 0.076 Uiso 1 calc R
H11B H 0.0872 0.4341 0.1539 0.076 Uiso 1 calc R
C12 C 0.2422(6) 0.4323(6) 0.2592(6) 0.0588(19) Uani 1 d .
C13 C 0.2763(7) 0.5162(8) 0.3194(8) 0.079(3) Uani 1 d .
H13 H 0.2511 0.5796 0.2919 0.095 Uiso 1 calc R
C14 C 0.3471(9) 0.5077(9) 0.4196(9) 0.094(4) Uani 1 d .
H14 H 0.3694 0.5646 0.4608 0.113 Uiso 1 calc R
C15 C 0.3843(9) 0.4144(10) 0.4581(8) 0.091(3) Uani 1 d .
H15 H 0.4324 0.4069 0.5261 0.109 Uiso 1 calc R
C16 C 0.3506(7) 0.3317(7) 0.3961(6) 0.066(2) Uani 1 d .
H16 H 0.3769 0.2683 0.4229 0.080 Uiso 1 calc R
C21 C 0.0590(5) 0.3123(6) 0.0159(6) 0.0560(17) Uani 1 d .
H21A H 0.0301 0.3546 -0.0441 0.067 Uiso 1 calc R
H21B H 0.0096 0.3141 0.0459 0.067 Uiso 1 calc R
C22 C 0.0689(5) 0.2068(5) -0.0134(5) 0.0428(14) Uani 1 d .
C23 C 0.0044(6) 0.1708(7) -0.1087(5) 0.0588(19) Uani 1 d .
H23 H -0.0468 0.2127 -0.1565 0.071 Uiso 1 calc R
C24 C 0.0158(7) 0.0720(7) -0.1333(6) 0.068(2) Uani 1 d .
H24 H -0.0273 0.0462 -0.1975 0.081 Uiso 1 calc R
C25 C 0.0915(6) 0.0142(6) -0.0614(6) 0.0597(19) Uani 1 d .
H25 H 0.1004 -0.0522 -0.0768 0.072 Uiso 1 calc R
C26 C 0.1558(5) 0.0508(5) 0.0339(5) 0.0457(15) Uani 1 d .
C27 C 0.2414(6) -0.0148(6) 0.1096(6) 0.063(2) Uani 1 d .
H27A H 0.2984 0.0269 0.1562 0.095 Uiso 1 calc R
H27B H 0.2687 -0.0592 0.0750 0.095 Uiso 1 calc R
H27C H 0.2120 -0.0541 0.1460 0.095 Uiso 1 calc R
C31 C 0.2317(5) 0.3772(6) 0.0388(5) 0.0541(17) Uani 1 d .
H31A H 0.2279 0.4494 0.0260 0.065 Uiso 1 calc R
H31B H 0.2047 0.3429 -0.0261 0.065 Uiso 1 calc R
C32 C 0.3461(5) 0.3480(5) 0.1011(5) 0.0434(14) Uani 1 d .
C33 C 0.4293(6) 0.3980(6) 0.0922(6) 0.0566(18) Uani 1 d .
H33 H 0.4152 0.4540 0.0500 0.068 Uiso 1 calc R
C34 C 0.5316(7) 0.3643(8) 0.1461(8) 0.079(3) Uani 1 d .
H34 H 0.5881 0.3972 0.1412 0.094 Uiso 1 calc R
C35 C 0.5503(7) 0.2814(7) 0.2074(9) 0.075(3) Uani 1 d .
H35 H 0.6195 0.2566 0.2430 0.090 Uiso 1 calc R
C36 C 0.4663(6) 0.2345(6) 0.2164(6) 0.0557(18) Uani 1 d .
C37 C 0.4853(6) 0.1450(7) 0.2854(7) 0.078(3) Uani 1 d .
H37A H 0.5457 0.1583 0.3494 0.116 Uiso 1 calc R
H37B H 0.4995 0.0863 0.2550 0.116 Uiso 1 calc R
H37C H 0.4230 0.1334 0.2958 0.116 Uiso 1 calc R
P1 P 0.78091(15) 0.18746(16) 0.56099(17) 0.0592(5) Uani 1 d .
F1 F 0.6843(6) 0.2629(5) 0.5129(7) 0.121(3) Uani 1 d .
F2 F 0.7772(7) 0.1684(9) 0.4542(6) 0.151(4) Uani 1 d .
F3 F 0.8776(4) 0.1109(5) 0.6062(5) 0.103(2) Uani 1 d .
F4 F 0.7819(6) 0.1972(9) 0.6665(5) 0.146(3) Uani 1 d .
F5 F 0.8631(7) 0.2725(5) 0.5838(12) 0.192(6) Uani 1 d .
F6 F 0.6977(5) 0.1005(5) 0.5359(6) 0.108(2) Uani 1 d .

loop_
_atom_site_aniso_label
_atom_site_aniso_U_11
_atom_site_aniso_U_22
_atom_site_aniso_U_33
_atom_site_aniso_U_23
_atom_site_aniso_U_13
_atom_site_aniso_U_12
Ir1 0.03983(14) 0.03533(14) 0.03648(14) -0.00076(10) 0.01528(10) -0.00288(10)
N1 0.061(4) 0.049(4) 0.050(3) -0.013(3) 0.024(3) -0.006(3)
N2 0.035(2) 0.043(3) 0.038(3) -0.001(2) 0.014(2) -0.003(2)
N3 0.038(3) 0.044(3) 0.044(3) 0.000(2) 0.014(2) 0.000(2)
N4 0.041(3) 0.037(3) 0.055(3) 0.008(2) 0.018(2) 0.005(2)
C1 0.070(5) 0.051(4) 0.045(4) 0.006(3) 0.025(3) -0.006(4)
C2 0.063(4) 0.059(5) 0.062(4) -0.005(4) 0.037(4) -0.013(4)
C11 0.064(5) 0.040(4) 0.091(6) -0.002(4) 0.040(4) 0.008(3)
C12 0.059(4) 0.054(4) 0.069(5) -0.016(4) 0.033(4) -0.009(4)
C13 0.079(6) 0.058(5) 0.113(8) -0.027(5) 0.054(6) -0.017(4)
C14 0.098(8) 0.086(8) 0.108(8) -0.057(7) 0.054(7) -0.040(6)
C15 0.097(7) 0.101(9) 0.070(6) -0.037(6) 0.033(5) -0.038(7)
C16 0.074(5) 0.070(6) 0.048(4) -0.018(4) 0.021(4) -0.015(4)
C21 0.040(4) 0.051(4) 0.067(4) 0.007(4) 0.015(3) 0.002(3)
C22 0.037(3) 0.044(4) 0.043(3) 0.005(3) 0.014(3) -0.002(3)
C23 0.047(4) 0.066(5) 0.050(4) 0.008(4) 0.008(3) -0.011(4)
C24 0.068(5) 0.079(6) 0.049(4) -0.016(4) 0.019(4) -0.027(5)
C25 0.063(5) 0.053(4) 0.060(4) -0.018(4) 0.024(4) -0.013(4)
C26 0.046(3) 0.042(3) 0.052(4) -0.007(3) 0.024(3) -0.008(3)
C27 0.063(5) 0.047(4) 0.070(5) -0.005(4) 0.021(4) 0.007(4)
C31 0.048(4) 0.055(4) 0.055(4) 0.014(3) 0.019(3) -0.003(3)
C32 0.044(3) 0.040(3) 0.049(3) -0.005(3) 0.023(3) -0.004(3)
C33 0.062(4) 0.042(4) 0.079(5) -0.001(4) 0.043(4) -0.010(3)
C34 0.052(5) 0.073(6) 0.121(8) 0.002(6) 0.048(5) -0.014(4)
C35 0.039(4) 0.064(6) 0.114(8) -0.004(5) 0.027(5) 0.002(4)
C36 0.047(4) 0.048(4) 0.065(5) 0.006(4) 0.019(3) 0.006(3)
C37 0.045(4) 0.074(6) 0.094(6) 0.027(5) 0.012(4) 0.012(4)
P1 0.0475(10) 0.0435(9) 0.0790(14) 0.0002(10) 0.0212(10) -0.0028(9)
F1 0.088(5) 0.067(4) 0.181(8) 0.010(4) 0.035(5) 0.031(3)
F2 0.139(6) 0.229(11) 0.100(5) 0.040(6) 0.066(5) 0.059(7)
F3 0.065(3) 0.108(5) 0.128(5) 0.038(4) 0.036(3) 0.029(3)
F4 0.096(5) 0.246(11) 0.084(4) -0.035(6) 0.028(4) 0.018(6)
F5 0.092(5) 0.069(5) 0.380(18) -0.006(7) 0.075(8) -0.037(4)
F6 0.080(4) 0.068(4) 0.171(6) -0.020(4) 0.051(4) -0.019(3)

loop_
_atom_type_symbol
_atom_type_description
_atom_type_scat_dispersion_real
_atom_type_scat_dispersion_imag
_atom_type_scat_source
C C 0.0033 0.0016 'International Tables Vol C Tables 4.2.6.8 and 6.1.1.4'
H H 0.0000 0.0000 'International Tables Vol C Tables 4.2.6.8 and 6.1.1.4'
N N 0.0061 0.0033 'International Tables Vol C Tables 4.2.6.8 and 6.1.1.4'
Ir Ir -1.4442 7.9887 'International Tables Vol C Tables 4.2.6.8 and 6.1.1.4'
P P 0.1023 0.0942 'International Tables Vol C Tables 4.2.6.8 and 6.1.1.4'
F F 0.0171 0.0103 'International Tables Vol C Tables 4.2.6.8 and 6.1.1.4'

loop_
_geom_angle_atom_site_label_1
_geom_angle_atom_site_label_2
_geom_angle_atom_site_label_3
_geom_angle
_geom_angle_publ_flag
N1 Ir1 C2 90.7(3) y
N1 Ir1 N2 164.5(2) y
C2 Ir1 N2 93.3(3) y
N1 Ir1 C1 94.1(3) y
C2 Ir1 C1 40.9(3) y
N2 Ir1 C1 98.8(3) y
N1 Ir1 N4 83.8(3) y
C2 Ir1 N4 116.0(3) y
N2 Ir1 N4 81.0(2) y
C1 Ir1 N4 156.9(3) y
N1 Ir1 N3 84.2(2) y
C2 Ir1 N3 164.5(3) y
N2 Ir1 N3 95.5(2) y
C1 Ir1 N3 124.7(3) y
N4 Ir1 N3 78.0(2) y
C16 N1 C12 119.3(7) y
C16 N1 Ir1 128.5(6) y
C12 N1 Ir1 112.1(5) y
C26 N2 C22 117.6(5) y
C26 N2 Ir1 132.2(4) y
C22 N2 Ir1 110.2(4) y
C32 N3 C36 117.8(6) y
C32 N3 Ir1 114.0(4) y
C36 N3 Ir1 126.9(5) y
C21 N4 C31 111.9(6) y
C21 N4 C11 114.5(6) y
C31 N4 C11 112.3(6) y
C21 N4 Ir1 101.6(4) y
C31 N4 Ir1 112.2(4) y
C11 N4 Ir1 103.6(4) y
C2 C1 Ir1 68.7(4) y
C1 C2 Ir1 70.4(4) y
C12 C11 N4 113.2(6) y
C13 C12 N1 119.6(8) y
C13 C12 C11 122.4(9) y
N1 C12 C11 117.7(7) y
C12 C13 C14 120.6(10) y
C15 C14 C13 118.9(9) y
C14 C15 C16 119.6(10) y
N1 C16 C15 122.0(10) y
N4 C21 C22 111.1(6) y
C23 C22 N2 121.8(7) y
C23 C22 C21 121.3(6) y
N2 C22 C21 116.9(6) y
C22 C23 C24 119.7(7) y
C25 C24 C23 118.0(7) y
C24 C25 C26 122.0(8) y
N2 C26 C25 120.9(7) y
N2 C26 C27 119.1(6) y
C25 C26 C27 119.9(7) y
N4 C31 C32 113.0(6) y
N3 C32 C33 122.0(6) y
N3 C32 C31 116.3(6) y
C33 C32 C31 121.7(6) y
C34 C33 C32 119.4(7) y
C33 C34 C35 119.2(7) y
C34 C35 C36 120.1(8) y
N3 C36 C35 121.5(7) y
N3 C36 C37 117.6(7) y
C35 C36 C37 121.0(7) y
F5 P1 F4 92.6(7) y
F5 P1 F6 178.8(7) y
F4 P1 F6 88.5(5) y
F5 P1 F1 92.3(5) y
F4 P1 F1 91.3(5) y
F6 P1 F1 87.9(4) y
F5 P1 F2 91.5(7) y
F4 P1 F2 175.4(7) y
F6 P1 F2 87.4(5) y
F1 P1 F2 90.6(5) y
F5 P1 F3 87.9(4) y
F4 P1 F3 90.3(4) y
F6 P1 F3 91.9(4) y
F1 P1 F3 178.3(5) y
F2 P1 F3 87.7(4) y

loop_
_geom_bond_atom_site_label_1
_geom_bond_atom_site_label_2
_geom_bond_distance
_geom_bond_publ_flag
Ir1 N1 2.039(6) y
Ir1 C2 2.051(7) y
Ir1 N2 2.066(5) y
Ir1 C1 2.073(7) y
Ir1 N4 2.153(5) y
Ir1 N3 2.219(6) y
N1 C16 1.326(9) y
N1 C12 1.370(11) y
N2 C26 1.354(9) y
N2 C22 1.378(8) y
N3 C32 1.357(8) y
N3 C36 1.360(9) y
N4 C21 1.458(9) y
N4 C31 1.482(8) y
N4 C11 1.497(9) y
C1 C2 1.442(11) y
C11 C12 1.490(11) y
C12 C13 1.367(12) y
C13 C14 1.368(14) y
C14 C15 1.361(17) y
C15 C16 1.367(12) y
C21 C22 1.485(10) y
C22 C23 1.373(10) y
C23 C24 1.385(12) y
C24 C25 1.352(11) y
C25 C26 1.374(9) y
C26 C27 1.495(10) y
C31 C32 1.495(9) y
C32 C33 1.391(9) y
C33 C34 1.363(12) y
C34 C35 1.371(13) y
C35 C36 1.382(11) y
C36 C37 1.506(11) y
P1 F5 1.533(7) y
P1 F4 1.553(7) y
P1 F6 1.557(6) y
P1 F1 1.570(6) y
P1 F2 1.571(7) y
P1 F3 1.578(6) y
